data_4067008
loop_
_publ_author_name
'Hudnall, Todd W.'
'Tennyson, Andrew G.'
'Bielawski, Christopher W.'

_publ_section_title
;
 A Seven-MemberedN,N&#x2032;-Diamidocarbene
;
_journal_issue 20
_journal_name_full Organometallics
_journal_page_first 4569
_journal_paper_doi 10.1021/om1007665
_journal_volume 29
_journal_year 2010
_chemical_formula_moiety 'C27 H26 N2 O2 - AuCl'
_chemical_formula_sum 'C27 H26 Au Cl N2 O2'
_chemical_formula_weight 642.91
_chemical_name_common 7-KetoMes-AuCl
_chemical_name_systematic
; 
 ? 
;
_space_group_IT_number 14
_symmetry_cell_setting monoclinic
_symmetry_space_group_name_Hall '-P 2yn'
_symmetry_space_group_name_H-M 'P 1 21/n 1'
_atom_sites_solution_hydrogens geom
_atom_sites_solution_primary direct
_atom_sites_solution_secondary difmap
_audit_creation_method SHELXL-97
_cell_angle_alpha 90.00
_cell_angle_beta 95.875(2)
_cell_angle_gamma 90.00
_cell_formula_units_Z 4
_cell_length_a 12.6721(12)
_cell_length_b 15.0441(14)
_cell_length_c 13.0708(13)
_cell_measurement_temperature 150(2)
_cell_volume 2478.7(4)
_computing_cell_refinement 'CrystalClear (Rigaku Inc., 2008)'
_computing_data_collection 'CrystalClear (Rigaku Inc., 2008)'
_computing_data_reduction 'CrystalClear (Rigaku Inc., 2008)'
_computing_molecular_graphics 'XP SHELXTL/PC, Siemens Analytical'
_computing_structure_refinement 'XL SHELXTL/PC, Siemens Analytical'
_computing_structure_solution
;

SIR97 - Altomare A., Burla M.C., Camalli M., Cascarano G.L., Giacovazzo C., 
Guagliardi A., Moliterni A.G.G., Polidori G.,Spagna R.
;
_diffrn_ambient_temperature 150(2)
_diffrn_measured_fraction_theta_full 0.998
_diffrn_measured_fraction_theta_max 0.998
_diffrn_measurement_device_type 'Rigaku Mini CCD area detector'
_diffrn_measurement_method 'phi and omega scans'
_diffrn_radiation_monochromator graphite
_diffrn_radiation_source 'fine-focus sealed tube'
_diffrn_radiation_type MoK\a
_diffrn_radiation_wavelength 0.71075
_diffrn_reflns_av_R_equivalents 0.0390
_diffrn_reflns_av_sigmaI/netI 0.0200
_diffrn_reflns_limit_h_max 15
_diffrn_reflns_limit_h_min -15
_diffrn_reflns_limit_k_max 17
_diffrn_reflns_limit_k_min -17
_diffrn_reflns_limit_l_max 15
_diffrn_reflns_limit_l_min -15
_diffrn_reflns_number 35715
_diffrn_reflns_theta_full 25.00
_diffrn_reflns_theta_max 25.00
_diffrn_reflns_theta_min 3.13
_exptl_absorpt_coefficient_mu 6.069
_exptl_absorpt_correction_type none
_exptl_absorpt_process_details none
_exptl_crystal_colour yellow
_exptl_crystal_density_diffrn 1.723
_exptl_crystal_density_method 'not measured'
_exptl_crystal_description prism
_exptl_crystal_F_000 1256
_exptl_crystal_size_max 0.10
_exptl_crystal_size_mid 0.10
_exptl_crystal_size_min 0.08
_refine_diff_density_max 0.416
_refine_diff_density_min -0.719
_refine_diff_density_rms 0.090
_refine_ls_extinction_method none
_refine_ls_goodness_of_fit_ref 1.008
_refine_ls_hydrogen_treatment constr
_refine_ls_matrix_type full
_refine_ls_number_parameters 298
_refine_ls_number_reflns 4362
_refine_ls_number_restraints 0
_refine_ls_restrained_S_all 1.008
_refine_ls_R_factor_all 0.0202
_refine_ls_R_factor_gt 0.0180
_refine_ls_shift/su_max 0.002
_refine_ls_shift/su_mean 0.000
_refine_ls_structure_factor_coef Fsqd
_refine_ls_weighting_details 'calc w=1/[\s^2^(Fo^2^)+(0.0259P)^2^+2.8381P] where P=(Fo^2^+2Fc^2^)/3'
_refine_ls_weighting_scheme calc
_refine_ls_wR_factor_gt 0.0468
_refine_ls_wR_factor_ref 0.0481
_reflns_number_gt 4054
_reflns_number_total 4362
_reflns_threshold_expression >2sigma(I)
_cod_data_source_file om1007665_si_002.cif
_cod_data_source_block 5
_cod_depositor_comments
;
The following automatic conversions were performed:

'_symmetry_cell_setting' value 'Monoclinic' changed to 'monoclinic'
according to /home/saulius/struct/CIF-dictionaries/cif_core.dic
dictionary named 'cif_core.dic' version 2.4.1 from 2010-06-29.

Automatic conversion script
Id: cif_fix_values 1715 2011-07-08 13:25:40Z adriana 
;
_cod_original_sg_symbol_H-M P21/n
_cod_database_code 4067008

loop_
_symmetry_equiv_pos_as_xyz
'x, y, z'
'-x+1/2, y+1/2, -z+1/2'
'-x, -y, -z'
'x-1/2, -y-1/2, z-1/2'

loop_
_atom_site_label
_atom_site_type_symbol
_atom_site_fract_x
_atom_site_fract_y
_atom_site_fract_z
_atom_site_U_iso_or_equiv
_atom_site_adp_type
_atom_site_occupancy
_atom_site_symmetry_multiplicity
_atom_site_calc_flag
_atom_site_refinement_flags
Au1 Au 0.751666(8) 0.071660(7) 0.333560(8) 0.02342(5) Uani 1 1 d .
Cl1 Cl 0.68626(7) -0.06704(5) 0.29487(7) 0.03830(19) Uani 1 1 d .
O1 O 0.6859(2) 0.38683(16) 0.4617(2) 0.0484(6) Uani 1 1 d .
C20 C 0.5588(2) 0.2374(2) 0.3273(2) 0.0312(7) Uani 1 1 d .
C5 C 0.9712(2) 0.29327(19) 0.3601(2) 0.0287(6) Uani 1 1 d .
C11 C 0.9468(2) 0.1327(2) 0.1876(2) 0.0294(6) Uani 1 1 d .
N2 N 0.90629(18) 0.21380(15) 0.34362(17) 0.0239(5) Uani 1 1 d .
C12 C 1.0037(3) 0.0657(2) 0.1444(3) 0.0359(8) Uani 1 1 d .
H12A H 0.9956 0.0578 0.0735 0.043 Uiso 1 1 calc R
O2 O 1.03849(18) 0.30678(15) 0.30336(19) 0.0418(6) Uani 1 1 d .
N1 N 0.74263(18) 0.25369(15) 0.40682(18) 0.0246(5) Uani 1 1 d .
C15 C 1.0317(2) 0.0904(2) 0.3574(2) 0.0275(6) Uani 1 1 d .
C8 C 1.0647(4) 0.4242(2) 0.5924(3) 0.0481(10) Uani 1 1 d .
H8A H 1.1295 0.4443 0.6238 0.058 Uiso 1 1 calc R
C1 C 0.8074(2) 0.19396(18) 0.3666(2) 0.0242(6) Uani 1 1 d .
C13 C 1.0725(2) 0.0101(2) 0.2048(3) 0.0354(7) Uani 1 1 d .
C24 C 0.6098(2) 0.1785(2) 0.4997(2) 0.0334(7) Uani 1 1 d .
C3 C 0.8698(3) 0.36384(19) 0.4984(2) 0.0318(7) Uani 1 1 d .
C21 C 0.4582(3) 0.2016(2) 0.3331(3) 0.0388(8) Uani 1 1 d .
H21A H 0.4063 0.2104 0.2785 0.047 Uiso 1 1 calc R
C2 C 0.7617(2) 0.34040(19) 0.4523(2) 0.0307(7) Uani 1 1 d .
C22 C 0.4329(3) 0.1531(2) 0.4175(3) 0.0450(9) Uani 1 1 d .
C6 C 0.8748(3) 0.4141(2) 0.5891(3) 0.0423(9) Uani 1 1 d .
H6A H 0.8128 0.4283 0.6179 0.051 Uiso 1 1 calc R
C18 C 1.0492(3) 0.1057(2) 0.4719(2) 0.0351(7) Uani 1 1 d .
H18A H 0.9821 0.1060 0.4999 0.053 Uiso 1 1 d R
H18B H 1.0839 0.1618 0.4854 0.053 Uiso 1 1 d R
H18C H 1.0927 0.0589 0.5034 0.053 Uiso 1 1 d R
C14 C 1.0847(2) 0.0229(2) 0.3102(2) 0.0317(7) Uani 1 1 d .
H14A H 1.1296 -0.0146 0.3508 0.038 Uiso 1 1 calc R
C10 C 0.9624(2) 0.14296(18) 0.2938(2) 0.0245(6) Uani 1 1 d .
C17 C 1.1317(3) -0.0630(2) 0.1544(3) 0.0508(10) Uani 1 1 d .
H17A H 1.1881 -0.0849 0.2024 0.076 Uiso 1 1 d R
H17B H 1.1608 -0.0396 0.0950 0.076 Uiso 1 1 d R
H17C H 1.0836 -0.1106 0.1340 0.076 Uiso 1 1 d R
C4 C 0.9634(2) 0.34465(18) 0.4550(2) 0.0296(7) Uani 1 1 d .
C19 C 0.6332(2) 0.22281(19) 0.4114(2) 0.0277(6) Uani 1 1 d .
C9 C 1.0608(3) 0.3767(2) 0.5028(3) 0.0380(8) Uani 1 1 d .
H9A H 1.1231 0.3653 0.4732 0.046 Uiso 1 1 calc R
C7 C 0.9724(4) 0.4425(2) 0.6361(3) 0.0488(10) Uani 1 1 d .
H7A H 0.9755 0.4741 0.6975 0.059 Uiso 1 1 calc R
C25 C 0.5844(3) 0.2892(2) 0.2344(3) 0.0430(8) Uani 1 1 d .
H25A H 0.6327 0.3365 0.2557 0.064 Uiso 1 1 d R
H25B H 0.5204 0.3138 0.2001 0.064 Uiso 1 1 d R
H25C H 0.6166 0.2504 0.1882 0.064 Uiso 1 1 d R
C26 C 0.3232(4) 0.1133(4) 0.4183(4) 0.0805(15) Uani 1 1 d .
H26A H 0.3085 0.1038 0.4881 0.121 Uiso 1 1 d R
H26B H 0.3201 0.0576 0.3822 0.121 Uiso 1 1 d R
H26C H 0.2715 0.1533 0.3851 0.121 Uiso 1 1 d R
C23 C 0.5085(3) 0.1427(2) 0.5005(3) 0.0433(8) Uani 1 1 d .
H23A H 0.4914 0.1113 0.5579 0.052 Uiso 1 1 calc R
C16 C 0.8697(3) 0.1902(2) 0.1212(2) 0.0405(8) Uani 1 1 d .
H16A H 0.8764 0.2508 0.1440 0.061 Uiso 1 1 d R
H16B H 0.7986 0.1699 0.1264 0.061 Uiso 1 1 d R
H16C H 0.8851 0.1864 0.0509 0.061 Uiso 1 1 d R
C27 C 0.6906(3) 0.1685(3) 0.5925(3) 0.0506(9) Uani 1 1 d .
H27A H 0.7568 0.1489 0.5707 0.076 Uiso 1 1 d R
H27B H 0.6658 0.1256 0.6388 0.076 Uiso 1 1 d R
H27C H 0.7006 0.2247 0.6269 0.076 Uiso 1 1 d R

loop_
_atom_site_aniso_label
_atom_site_aniso_U_11
_atom_site_aniso_U_22
_atom_site_aniso_U_33
_atom_site_aniso_U_23
_atom_site_aniso_U_13
_atom_site_aniso_U_12
Au1 0.02091(7) 0.02144(7) 0.02820(8) -0.00065(4) 0.00392(5) -0.00154(4)
Cl1 0.0429(5) 0.0227(4) 0.0485(5) 0.0002(3) 0.0009(4) -0.0068(3)
O1 0.0446(15) 0.0354(13) 0.0667(17) -0.0181(12) 0.0128(12) 0.0049(12)
C20 0.0299(16) 0.0292(16) 0.0353(17) -0.0051(13) 0.0076(13) 0.0042(13)
C5 0.0263(15) 0.0244(15) 0.0346(16) 0.0017(13) -0.0005(13) -0.0017(12)
C11 0.0279(16) 0.0308(16) 0.0304(16) -0.0019(13) 0.0072(12) -0.0056(13)
N2 0.0227(12) 0.0242(12) 0.0255(12) -0.0032(10) 0.0055(9) -0.0043(10)
C12 0.044(2) 0.0363(18) 0.0285(17) -0.0081(13) 0.0102(15) -0.0038(14)
O2 0.0380(13) 0.0388(13) 0.0515(14) -0.0043(11) 0.0188(11) -0.0136(10)
N1 0.0216(12) 0.0244(12) 0.0287(12) -0.0029(10) 0.0065(10) -0.0008(10)
C15 0.0207(14) 0.0304(15) 0.0319(16) -0.0027(13) 0.0052(12) -0.0055(12)
C8 0.061(3) 0.0333(19) 0.046(2) 0.0008(15) -0.018(2) -0.0108(16)
C1 0.0234(14) 0.0266(15) 0.0226(14) -0.0017(11) 0.0018(11) -0.0003(12)
C13 0.0330(17) 0.0307(16) 0.0441(19) -0.0074(14) 0.0121(14) -0.0026(14)
C24 0.0295(16) 0.0356(17) 0.0370(17) -0.0006(14) 0.0133(13) 0.0040(13)
C3 0.0426(18) 0.0210(14) 0.0315(16) -0.0007(12) 0.0025(14) -0.0050(13)
C21 0.0283(17) 0.045(2) 0.0423(19) -0.0120(15) 0.0020(14) 0.0028(14)
C2 0.0353(17) 0.0267(15) 0.0321(16) -0.0058(12) 0.0126(13) -0.0022(13)
C22 0.0338(18) 0.051(2) 0.054(2) -0.0131(17) 0.0188(16) -0.0119(16)
C6 0.067(3) 0.0284(16) 0.0324(18) -0.0048(14) 0.0090(17) -0.0040(16)
C18 0.0339(18) 0.0394(18) 0.0318(17) -0.0007(14) 0.0030(13) 0.0016(14)
C14 0.0229(15) 0.0293(16) 0.0437(18) -0.0017(13) 0.0069(13) 0.0000(12)
C10 0.0207(14) 0.0247(14) 0.0291(15) -0.0043(12) 0.0078(11) -0.0040(11)
C17 0.059(3) 0.041(2) 0.055(2) -0.0134(17) 0.019(2) 0.0076(17)
C4 0.0358(17) 0.0192(14) 0.0325(16) 0.0006(12) -0.0027(13) -0.0033(12)
C19 0.0240(15) 0.0268(15) 0.0338(16) -0.0065(13) 0.0100(12) -0.0007(12)
C9 0.0391(18) 0.0261(16) 0.0460(19) 0.0011(14) -0.0090(15) -0.0051(14)
C7 0.081(3) 0.0313(18) 0.0310(19) -0.0041(15) -0.0072(19) -0.0115(19)
C25 0.0404(19) 0.048(2) 0.0407(19) 0.0055(16) 0.0028(15) 0.0031(16)
C26 0.048(3) 0.112(4) 0.084(3) -0.002(3) 0.017(2) -0.037(3)
C23 0.0397(19) 0.048(2) 0.046(2) 0.0015(17) 0.0228(16) -0.0019(17)
C16 0.050(2) 0.0403(19) 0.0308(17) 0.0008(14) 0.0002(15) 0.0048(16)
C27 0.044(2) 0.068(3) 0.040(2) 0.0146(18) 0.0079(16) 0.0055(19)

loop_
_atom_type_symbol
_atom_type_description
_atom_type_scat_dispersion_real
_atom_type_scat_dispersion_imag
_atom_type_scat_source
C C 0.0033 0.0016 'International Tables Vol C Tables 4.2.6.8 and 6.1.1.4'
H H 0.0000 0.0000 'International Tables Vol C Tables 4.2.6.8 and 6.1.1.4'
Au Au -2.0133 8.8022 'International Tables Vol C Tables 4.2.6.8 and 6.1.1.4'
Cl Cl 0.1484 0.1585 'International Tables Vol C Tables 4.2.6.8 and 6.1.1.4'
N N 0.0061 0.0033 'International Tables Vol C Tables 4.2.6.8 and 6.1.1.4'
O O 0.0106 0.0060 'International Tables Vol C Tables 4.2.6.8 and 6.1.1.4'

loop_
_geom_angle_atom_site_label_1
_geom_angle_atom_site_label_2
_geom_angle_atom_site_label_3
_geom_angle
C1 Au1 Cl1 179.29(8)
C19 C20 C21 116.5(3)
C19 C20 C25 122.3(3)
C21 C20 C25 121.3(3)
O2 C5 N2 118.2(3)
O2 C5 C4 122.9(3)
N2 C5 C4 118.1(3)
C10 C11 C12 117.3(3)
C10 C11 C16 121.8(3)
C12 C11 C16 120.8(3)
C1 N2 C5 132.2(2)
C1 N2 C10 116.1(2)
C5 N2 C10 111.7(2)
C11 C12 C13 121.7(3)
C11 C12 H12A 119.2
C13 C12 H12A 119.2
C1 N1 C2 132.4(2)
C1 N1 C19 114.6(2)
C2 N1 C19 112.8(2)
C10 C15 C14 116.9(3)
C10 C15 C18 121.7(3)
C14 C15 C18 121.5(3)
C9 C8 C7 120.0(4)
C9 C8 H8A 120.0
C7 C8 H8A 120.0
N2 C1 N1 123.4(2)
N2 C1 Au1 117.99(19)
N1 C1 Au1 118.6(2)
C14 C13 C12 118.7(3)
C14 C13 C17 121.5(3)
C12 C13 C17 119.8(3)
C19 C24 C23 117.8(3)
C19 C24 C27 121.9(3)
C23 C24 C27 120.3(3)
C4 C3 C6 119.2(3)
C4 C3 C2 125.0(3)
C6 C3 C2 115.6(3)
C22 C21 C20 122.3(3)
C22 C21 H21A 118.8
C20 C21 H21A 118.8
O1 C2 N1 117.7(3)
O1 C2 C3 122.3(3)
N1 C2 C3 119.5(3)
C23 C22 C21 119.1(3)
C23 C22 C26 120.8(4)
C21 C22 C26 120.1(4)
C7 C6 C3 120.0(4)
C7 C6 H6A 120.0
C3 C6 H6A 120.0
C15 C18 H18A 109.5
C15 C18 H18B 109.5
H18A C18 H18B 109.5
C15 C18 H18C 109.5
H18A C18 H18C 109.5
H18B C18 H18C 109.5
C13 C14 C15 122.2(3)
C13 C14 H14A 118.9
C15 C14 H14A 118.9
C11 C10 C15 123.3(3)
C11 C10 N2 119.8(3)
C15 C10 N2 116.8(2)
C13 C17 H17A 109.5
C13 C17 H17B 109.5
H17A C17 H17B 109.5
C13 C17 H17C 109.5
H17A C17 H17C 109.5
H17B C17 H17C 109.5
C3 C4 C9 119.4(3)
C3 C4 C5 125.7(3)
C9 C4 C5 114.9(3)
C20 C19 C24 123.2(3)
C20 C19 N1 119.0(3)
C24 C19 N1 117.9(3)
C8 C9 C4 120.7(4)
C8 C9 H9A 119.6
C4 C9 H9A 119.6
C8 C7 C6 120.6(3)
C8 C7 H7A 119.7
C6 C7 H7A 119.7
C20 C25 H25A 109.5
C20 C25 H25B 109.5
H25A C25 H25B 109.5
C20 C25 H25C 109.5
H25A C25 H25C 109.5
H25B C25 H25C 109.5
C22 C26 H26A 109.5
C22 C26 H26B 109.5
H26A C26 H26B 109.5
C22 C26 H26C 109.5
H26A C26 H26C 109.5
H26B C26 H26C 109.5
C22 C23 C24 121.0(3)
C22 C23 H23A 119.5
C24 C23 H23A 119.5
C11 C16 H16A 109.5
C11 C16 H16B 109.5
H16A C16 H16B 109.5
C11 C16 H16C 109.5
H16A C16 H16C 109.5
H16B C16 H16C 109.5
C24 C27 H27A 109.5
C24 C27 H27B 109.5
H27A C27 H27B 109.5
C24 C27 H27C 109.5
H27A C27 H27C 109.5
H27B C27 H27C 109.5

loop_
_geom_bond_atom_site_label_1
_geom_bond_atom_site_label_2
_geom_bond_distance
Au1 C1 2.002(3)
Au1 Cl1 2.2828(7)
O1 C2 1.205(4)
C20 C19 1.391(4)
C20 C21 1.393(4)
C20 C25 1.506(5)
C5 O2 1.203(4)
C5 N2 1.454(4)
C5 C4 1.474(4)
C11 C10 1.390(4)
C11 C12 1.392(4)
C11 C16 1.511(4)
N2 C1 1.352(4)
N2 C10 1.470(4)
C12 C13 1.393(5)
C12 H12A 0.9300
N1 C1 1.358(4)
N1 C2 1.443(4)
N1 C19 1.470(4)
C15 C10 1.393(4)
C15 C14 1.394(4)
C15 C18 1.509(4)
C8 C9 1.368(5)
C8 C7 1.381(6)
C8 H8A 0.9300
C13 C14 1.384(5)
C13 C17 1.519(4)
C24 C19 1.391(4)
C24 C23 1.394(5)
C24 C27 1.512(5)
C3 C4 1.396(4)
C3 C6 1.402(4)
C3 C2 1.481(4)
C21 C22 1.386(5)
C21 H21A 0.9300
C22 C23 1.381(5)
C22 C26 1.514(5)
C6 C7 1.390(6)
C6 H6A 0.9300
C18 H18A 0.9600
C18 H18B 0.9600
C18 H18C 0.9600
C14 H14A 0.9300
C17 H17A 0.9601
C17 H17B 0.9600
C17 H17C 0.9600
C4 C9 1.411(4)
C9 H9A 0.9300
C7 H7A 0.9300
C25 H25A 0.9600
C25 H25B 0.9600
C25 H25C 0.9600
C26 H26A 0.9601
C26 H26B 0.9601
C26 H26C 0.9600
C23 H23A 0.9300
C16 H16A 0.9601
C16 H16B 0.9600
C16 H16C 0.9599
C27 H27A 0.9601
C27 H27B 0.9601
C27 H27C 0.9600

loop_
_cod_related_entry_id
_cod_related_entry_database
_cod_related_entry_code
1 ChemSpider 30659692
